data_4500864
loop_
_publ_author_name
'Wu, Ya-Pan'
'Li, Dong-Sheng'
'Fu, Feng'
'Dong, Wen-Wen'
'Zhao, Jun'
'Zou, Kun'
'Wang, Yao-Yu'

_publ_section_title
;
 Stoichiometry of N-Donor Ligand Mediated Assembly in the ZnII-Hfipbb
 System: From a 2-Fold Interpenetrating Pillared-Network to Unique
 (3,4)-Connected Isomeric Nets
;
_journal_issue 9
_journal_name_full 'Crystal Growth &amp; Design'
_journal_page_first 3850
_journal_paper_doi 10.1021/cg200389q
_journal_volume 11
_journal_year 2011
_chemical_formula_sum 'C44 H26 F12 N2 O9 S Zn2'
_chemical_formula_weight 1117.47
_chemical_name_systematic
; 
 ? 
;
_space_group_IT_number 15
_symmetry_cell_setting monoclinic
_symmetry_space_group_name_Hall '-C 2yc'
_symmetry_space_group_name_H-M 'C 1 2/c 1'
_atom_sites_solution_hydrogens geom
_atom_sites_solution_primary direct
_atom_sites_solution_secondary difmap
_audit_creation_method SHELXL-97
_cell_angle_alpha 90.00
_cell_angle_beta 97.138(2)
_cell_angle_gamma 90.00
_cell_formula_units_Z 8
_cell_length_a 24.768(4)
_cell_length_b 13.071(2)
_cell_length_c 27.906(4)
_cell_measurement_temperature 293(2)
_cell_volume 8964(2)
_computing_structure_refinement 'SHELXL-97 (Sheldrick, 1997)'
_computing_structure_solution 'SHELXS-97 (Sheldrick, 1990)'
_diffrn_ambient_temperature 293(2)
_diffrn_measured_fraction_theta_full 1.000
_diffrn_measured_fraction_theta_max 1.000
_diffrn_radiation_monochromator graphite
_diffrn_radiation_source 'fine-focus sealed tube'
_diffrn_radiation_type MoK\a
_diffrn_radiation_wavelength 0.71073
_diffrn_reflns_av_R_equivalents 0.0555
_diffrn_reflns_av_sigmaI/netI 0.0707
_diffrn_reflns_limit_h_max 27
_diffrn_reflns_limit_h_min -29
_diffrn_reflns_limit_k_max 13
_diffrn_reflns_limit_k_min -15
_diffrn_reflns_limit_l_max 33
_diffrn_reflns_limit_l_min -17
_diffrn_reflns_number 23473
_diffrn_reflns_theta_full 25.10
_diffrn_reflns_theta_max 25.10
_diffrn_reflns_theta_min 1.66
_exptl_absorpt_coefficient_mu 1.225
_exptl_absorpt_correction_T_max 0.885
_exptl_absorpt_correction_T_min 0.768
_exptl_absorpt_correction_type multi-scan
_exptl_crystal_density_diffrn 1.656
_exptl_crystal_density_method 'not measured'
_exptl_crystal_F_000 4480
_exptl_crystal_size_max 0.29
_exptl_crystal_size_mid 0.18
_exptl_crystal_size_min 0.10
_refine_diff_density_max 1.013
_refine_diff_density_min -1.859
_refine_diff_density_rms 0.074
_refine_ls_extinction_method none
_refine_ls_goodness_of_fit_ref 0.998
_refine_ls_hydrogen_treatment mixed
_refine_ls_matrix_type full
_refine_ls_number_parameters 612
_refine_ls_number_reflns 7993
_refine_ls_number_restraints 939
_refine_ls_restrained_S_all 1.004
_refine_ls_R_factor_all 0.0905
_refine_ls_R_factor_gt 0.0528
_refine_ls_shift/su_max 0.001
_refine_ls_shift/su_mean 0.000
_refine_ls_structure_factor_coef Fsqd
_refine_ls_weighting_details 'calc w=1/[\s^2^(Fo^2^)+(0.0643P)^2^+0.9281P] where P=(Fo^2^+2Fc^2^)/3'
_refine_ls_weighting_scheme calc
_refine_ls_wR_factor_gt 0.1254
_refine_ls_wR_factor_ref 0.1380
_reflns_number_gt 4762
_reflns_number_total 7993
_reflns_threshold_expression >2sigma(I)
_cod_data_source_file cg200389q_si_003.cif
_cod_data_source_block wyp3
_cod_depositor_comments
;
The following automatic conversions were performed:

'_symmetry_cell_setting' value 'Monoclinic' changed to 'monoclinic'
according to /home/saulius/struct/CIF-dictionaries/cif_core.dic
dictionary named 'cif_core.dic' version 2.4.1 from
2010-06-29.

'_exptl_absorpt_correction_type' value 'Multi-scan'
changed to 'multi-scan' according to
/home/saulius/struct/CIF-dictionaries/cif_core.dic dictionary named
'cif_core.dic' version 2.4.1 from 2010-06-29.

Automatic conversion script
Id: cif_fix_values 1715 2011-07-08 13:25:40Z adriana 
;
_cod_original_sg_symbol_H-M 'C2/c  '
_cod_database_code 4500864

loop_
_symmetry_equiv_pos_as_xyz
'x, y, z'
'-x, y, -z+1/2'
'x+1/2, y+1/2, z'
'-x+1/2, y+1/2, -z+1/2'
'-x, -y, -z'
'x, -y, z-1/2'
'-x+1/2, -y+1/2, -z'
'x+1/2, -y+1/2, z-1/2'

loop_
_atom_site_label
_atom_site_type_symbol
_atom_site_fract_x
_atom_site_fract_y
_atom_site_fract_z
_atom_site_U_iso_or_equiv
_atom_site_adp_type
_atom_site_occupancy
_atom_site_symmetry_multiplicity
_atom_site_calc_flag
_atom_site_refinement_flags
Zn1 Zn -0.08240(2) 0.78268(4) 0.806303(19) 0.04513(18) Uani 1 1 d .
Zn2 Zn 0.27495(2) 0.06733(5) 0.785130(19) 0.05133(19) Uani 1 1 d .
C1 C -0.0010(2) 0.6638(4) 0.83908(17) 0.0493(11) Uani 1 1 d U
C2 C 0.03299(18) 0.5815(4) 0.86543(16) 0.0435(10) Uani 1 1 d U
C3 C 0.01047(19) 0.5084(4) 0.89301(17) 0.0516(11) Uani 1 1 d U
H3 H -0.0268 0.5095 0.8949 0.062 Uiso 1 1 calc R
C4 C 0.04216(18) 0.4347(4) 0.91755(17) 0.0499(11) Uani 1 1 d U
H4 H 0.0262 0.3857 0.9355 0.060 Uiso 1 1 calc R
C5 C 0.09784(17) 0.4330(3) 0.91576(15) 0.0417(10) Uani 1 1 d U
C6 C 0.12016(18) 0.5073(4) 0.88872(16) 0.0452(10) Uani 1 1 d U
H6 H 0.1575 0.5075 0.8873 0.054 Uiso 1 1 calc R
C7 C 0.08832(17) 0.5802(4) 0.86403(16) 0.0459(10) Uani 1 1 d U
H7 H 0.1042 0.6293 0.8461 0.055 Uiso 1 1 calc R
C8 C 0.13738(17) 0.3577(3) 0.94536(16) 0.0414(10) Uani 1 1 d U
C9 C 0.18488(18) 0.3315(4) 0.91705(16) 0.0422(10) Uani 1 1 d U
C10 C 0.23915(18) 0.3416(4) 0.93602(17) 0.0465(10) Uani 1 1 d U
H10 H 0.2480 0.3611 0.9681 0.056 Uiso 1 1 calc R
C11 C 0.28003(19) 0.3229(4) 0.90774(16) 0.0472(11) Uani 1 1 d U
H11 H 0.3160 0.3332 0.9208 0.057 Uiso 1 1 calc R
C12 C 0.26884(18) 0.2894(4) 0.86070(16) 0.0443(11) Uani 1 1 d U
C13 C 0.2150(2) 0.2754(4) 0.84231(18) 0.0547(12) Uani 1 1 d U
H13 H 0.2064 0.2507 0.8110 0.066 Uiso 1 1 calc R
C14 C 0.17353(19) 0.2976(4) 0.86947(17) 0.0522(11) Uani 1 1 d U
H14 H 0.1375 0.2897 0.8559 0.063 Uiso 1 1 calc R
C15 C 0.3146(2) 0.2679(4) 0.83224(17) 0.0492(11) Uani 1 1 d U
C16 C 0.1559(2) 0.4126(4) 0.99392(17) 0.0502(11) Uani 1 1 d U
C17 C 0.1102(2) 0.2559(4) 0.95684(19) 0.0547(12) Uani 1 1 d U
C18 C 0.2061(2) -0.0135(5) 0.8374(2) 0.0687(14) Uani 1 1 d U
C19 C 0.1817(2) -0.0527(4) 0.88217(17) 0.0539(12) Uani 1 1 d U
C20 C 0.2012(2) -0.0181(4) 0.92736(17) 0.0560(12) Uani 1 1 d U
H20 H 0.2291 0.0301 0.9311 0.067 Uiso 1 1 calc R
C21 C 0.17965(19) -0.0546(4) 0.96707(16) 0.0485(10) Uani 1 1 d U
H21 H 0.1933 -0.0305 0.9976 0.058 Uiso 1 1 calc R
C22 C 0.13865(17) -0.1254(4) 0.96296(15) 0.0407(9) Uani 1 1 d U
C23 C 0.11918(19) -0.1606(4) 0.91697(17) 0.0554(11) Uani 1 1 d U
H23 H 0.0915 -0.2091 0.9130 0.067 Uiso 1 1 calc R
C24 C 0.1409(2) -0.1235(4) 0.87726(18) 0.0621(13) Uani 1 1 d U
H24 H 0.1276 -0.1471 0.8466 0.074 Uiso 1 1 calc R
C25 C 0.11181(18) -0.1572(4) 1.00788(15) 0.0427(10) Uani 1 1 d U
C26 C 0.15149(17) -0.1433(4) 1.05453(15) 0.0418(10) Uani 1 1 d U
C27 C 0.14068(19) -0.0807(4) 1.09255(16) 0.0496(10) Uani 1 1 d U
H27 H 0.1084 -0.0436 1.0900 0.060 Uiso 1 1 calc R
C28 C 0.17708(19) -0.0730(4) 1.13369(16) 0.0505(11) Uani 1 1 d U
H28 H 0.1693 -0.0295 1.1583 0.061 Uiso 1 1 calc R
C29 C 0.22484(19) -0.1281(4) 1.13948(16) 0.0486(11) Uani 1 1 d U
C30 C 0.2364(2) -0.1891(4) 1.10194(17) 0.0544(12) Uani 1 1 d U
H30 H 0.2688 -0.2259 1.1047 0.065 Uiso 1 1 calc R
C31 C 0.20003(19) -0.1962(4) 1.05993(16) 0.0501(11) Uani 1 1 d U
H31 H 0.2086 -0.2376 1.0349 0.060 Uiso 1 1 calc R
C32 C 0.2623(2) -0.1224(4) 1.18630(18) 0.0581(13) Uani 1 1 d U
C33 C 0.0609(2) -0.0892(4) 1.00706(18) 0.0541(11) Uani 1 1 d U
C34 C 0.0932(2) -0.2694(4) 1.0053(2) 0.0602(12) Uani 1 1 d U
C35 C -0.0091(2) 0.9632(4) 0.8303(2) 0.0717(15) Uani 1 1 d U
H35 H 0.0143 0.9161 0.8469 0.086 Uiso 1 1 calc R
C36 C 0.0037(2) 1.0656(4) 0.8345(2) 0.0789(16) Uani 1 1 d U
H36 H 0.0353 1.0864 0.8535 0.095 Uiso 1 1 calc R
C37 C -0.0304(3) 1.1375(5) 0.8103(3) 0.0886(5) Uani 1 1 d U
C38 C -0.0759(2) 1.1017(4) 0.7821(2) 0.0654(13) Uani 1 1 d U
H38 H -0.0997 1.1470 0.7647 0.079 Uiso 1 1 calc R
C39 C -0.0859(2) 0.9993(4) 0.78009(18) 0.0565(13) Uani 1 1 d U
H39 H -0.1172 0.9769 0.7612 0.068 Uiso 1 1 calc R
C40 C -0.1592(2) 1.3873(5) 0.8193(2) 0.0813(9) Uani 1 1 d U
H40 H -0.1886 1.3762 0.8364 0.098 Uiso 1 1 calc R
C41 C -0.1159(3) 1.3226(5) 0.8276(3) 0.0957(16) Uani 1 1 d U
H41 H -0.1166 1.2690 0.8495 0.115 Uiso 1 1 calc R
C42 C -0.0718(3) 1.3366(5) 0.8039(3) 0.0886(5) Uani 1 1 d U
C43 C -0.0756(3) 1.4126(5) 0.7714(3) 0.0953(17) Uani 1 1 d U
H43 H -0.0477 1.4228 0.7525 0.114 Uiso 1 1 calc R
C44 C -0.1203(2) 1.4758(5) 0.7658(2) 0.0813(9) Uani 1 1 d U
H44 H -0.1205 1.5300 0.7442 0.098 Uiso 1 1 calc R
F1 F 0.08254(12) 0.2150(2) 0.91736(12) 0.0747(9) Uani 1 1 d .
F2 F 0.07511(13) 0.2647(2) 0.98923(12) 0.0767(9) Uani 1 1 d .
F3 F 0.14714(12) 0.1866(2) 0.97424(11) 0.0724(9) Uani 1 1 d .
F4 F 0.18656(11) 0.4936(2) 0.98722(9) 0.0573(7) Uani 1 1 d .
F5 F 0.18495(12) 0.3520(2) 1.02582(9) 0.0664(8) Uani 1 1 d .
F6 F 0.11378(12) 0.4462(2) 1.01465(10) 0.0682(9) Uani 1 1 d .
F7 F 0.13123(15) -0.3297(2) 0.99224(13) 0.0881(10) Uani 1 1 d .
F8 F 0.08191(15) -0.3018(3) 1.04863(12) 0.0983(12) Uani 1 1 d .
F9 F 0.04856(14) -0.2872(3) 0.97437(12) 0.0895(11) Uani 1 1 d .
F10 F 0.03070(12) -0.1127(3) 1.04212(12) 0.0842(10) Uani 1 1 d .
F11 F 0.02834(11) -0.0962(3) 0.96553(11) 0.0856(11) Uani 1 1 d .
F12 F 0.07411(12) 0.0089(3) 1.01239(11) 0.0719(9) Uani 1 1 d .
N1 N -0.05345(15) 0.9287(3) 0.80353(14) 0.0487(10) Uani 1 1 d .
N2 N -0.16227(19) 1.4643(4) 0.78882(18) 0.0813(9) Uani 1 1 d .
O1 O 0.01971(14) 0.7276(3) 0.81442(13) 0.0646(10) Uani 1 1 d .
O2 O -0.05104(14) 0.6666(3) 0.84405(13) 0.0690(11) Uani 1 1 d .
O3 O 0.35631(13) 0.3218(3) 0.84114(12) 0.0602(9) Uani 1 1 d .
O4 O 0.31049(13) 0.2016(3) 0.79953(11) 0.05133(19) Uani 1 1 d .
O5 O 0.1655(7) 0.0320(16) 0.8057(6) 0.059(5) Uani 0.20 1 d P
O5' O 0.1919(3) -0.0522(8) 0.7978(2) 0.144(3) Uani 0.80 1 d P
O6 O 0.24748(13) 0.0353(3) 0.84536(11) 0.05133(19) Uani 1 1 d .
O7 O 0.30914(15) -0.1544(4) 1.18897(12) 0.0778(12) Uani 1 1 d .
O8 O 0.24030(16) -0.0819(3) 1.22068(13) 0.0840(13) Uani 1 1 d .
O9 O -0.10145(16) 0.7458(3) 0.73886(12) 0.0618(10) Uani 1 1 d D
S1 S -0.01082(7) 1.26567(12) 0.81764(7) 0.0886(5) Uani 1 1 d .
H9B H -0.1323(9) 0.734(4) 0.7246(14) 0.060(17) Uiso 1 1 d D
H9A H -0.0775(12) 0.734(4) 0.7218(15) 0.08(2) Uiso 1 1 d D

loop_
_atom_site_aniso_label
_atom_site_aniso_U_11
_atom_site_aniso_U_22
_atom_site_aniso_U_33
_atom_site_aniso_U_23
_atom_site_aniso_U_13
_atom_site_aniso_U_12
Zn1 0.0416(3) 0.0457(4) 0.0477(3) -0.0002(3) 0.0039(2) 0.0101(3)
Zn2 0.0557(4) 0.0612(4) 0.0385(3) 0.0047(3) 0.0116(3) 0.0049(3)
C1 0.047(3) 0.056(3) 0.044(3) 0.000(2) 0.002(2) 0.011(2)
C2 0.040(2) 0.045(3) 0.045(2) 0.004(2) 0.0019(19) 0.011(2)
C3 0.037(2) 0.055(3) 0.063(3) 0.003(2) 0.007(2) 0.008(2)
C4 0.044(2) 0.049(2) 0.057(2) 0.0103(19) 0.0097(19) 0.0030(19)
C5 0.038(2) 0.042(2) 0.045(2) 0.0033(18) 0.0060(17) 0.0084(18)
C6 0.037(2) 0.047(2) 0.051(2) 0.0071(19) 0.0044(18) 0.0079(18)
C7 0.041(2) 0.051(2) 0.046(2) 0.010(2) 0.0075(19) 0.006(2)
C8 0.037(2) 0.040(2) 0.048(2) 0.0037(18) 0.0044(18) 0.0068(18)
C9 0.041(2) 0.041(2) 0.044(2) 0.0045(18) 0.0047(18) 0.0099(18)
C10 0.042(2) 0.051(2) 0.046(2) 0.0009(18) 0.0009(18) 0.0080(19)
C11 0.039(2) 0.052(3) 0.050(2) 0.000(2) 0.001(2) 0.012(2)
C12 0.040(2) 0.045(2) 0.048(2) 0.003(2) 0.0063(19) 0.013(2)
C13 0.050(2) 0.063(3) 0.050(2) -0.009(2) 0.001(2) 0.011(2)
C14 0.042(2) 0.058(2) 0.055(2) -0.006(2) -0.0028(19) 0.011(2)
C15 0.051(3) 0.051(3) 0.045(2) 0.003(2) 0.005(2) 0.014(2)
C16 0.050(2) 0.049(3) 0.052(2) 0.005(2) 0.005(2) 0.013(2)
C17 0.051(2) 0.051(3) 0.061(3) 0.004(2) 0.005(2) 0.004(2)
C18 0.054(3) 0.097(3) 0.054(3) -0.004(3) 0.003(2) -0.004(3)
C19 0.049(2) 0.071(3) 0.042(2) 0.002(2) 0.007(2) 0.001(2)
C20 0.055(3) 0.067(3) 0.047(3) 0.001(2) 0.009(2) -0.010(2)
C21 0.054(2) 0.056(2) 0.035(2) -0.0036(18) 0.0038(18) -0.005(2)
C22 0.038(2) 0.050(2) 0.035(2) -0.0015(18) 0.0052(17) 0.0048(18)
C23 0.049(2) 0.071(3) 0.046(2) -0.007(2) 0.003(2) -0.010(2)
C24 0.059(3) 0.085(3) 0.040(2) -0.006(2) 0.000(2) -0.007(3)
C25 0.042(2) 0.046(2) 0.041(2) -0.0020(19) 0.0097(18) 0.0020(19)
C26 0.039(2) 0.049(2) 0.038(2) -0.0013(18) 0.0098(17) 0.0023(19)
C27 0.049(2) 0.056(2) 0.045(2) -0.0037(19) 0.0082(19) 0.0122(19)
C28 0.055(3) 0.059(3) 0.039(2) -0.007(2) 0.012(2) 0.007(2)
C29 0.047(2) 0.063(3) 0.036(2) 0.000(2) 0.0089(19) 0.003(2)
C30 0.050(2) 0.069(3) 0.044(2) -0.004(2) 0.007(2) 0.017(2)
C31 0.049(2) 0.061(3) 0.040(2) -0.0085(19) 0.0085(19) 0.015(2)
C32 0.061(3) 0.074(3) 0.040(3) -0.003(2) 0.010(2) 0.000(3)
C33 0.045(2) 0.069(3) 0.050(2) 0.000(2) 0.007(2) 0.007(2)
C34 0.063(3) 0.060(3) 0.057(3) 0.002(2) 0.008(2) -0.008(2)
C35 0.057(3) 0.048(3) 0.103(4) 0.002(3) -0.022(3) 0.009(3)
C36 0.059(3) 0.054(3) 0.114(4) -0.010(3) -0.026(3) 0.005(3)
C37 0.0697(10) 0.0482(9) 0.1407(14) 0.0043(8) -0.0158(9) 0.0055(7)
C38 0.058(3) 0.048(3) 0.088(3) 0.013(2) -0.001(2) 0.010(2)
C39 0.048(3) 0.049(3) 0.069(3) 0.006(2) -0.005(2) 0.002(2)
C40 0.078(2) 0.067(2) 0.106(2) 0.0329(16) 0.0369(17) 0.0176(17)
C41 0.091(3) 0.075(3) 0.126(4) 0.037(3) 0.035(3) 0.023(3)
C42 0.0697(10) 0.0482(9) 0.1407(14) 0.0043(8) -0.0158(9) 0.0055(7)
C43 0.076(3) 0.073(4) 0.144(4) 0.043(3) 0.041(3) 0.021(3)
C44 0.078(2) 0.067(2) 0.106(2) 0.0329(16) 0.0369(17) 0.0176(17)
F1 0.072(2) 0.056(2) 0.094(2) 0.0038(17) -0.0017(18) -0.0122(16)
F2 0.073(2) 0.065(2) 0.099(2) 0.0227(18) 0.0343(19) 0.0014(17)
F3 0.072(2) 0.0457(19) 0.098(2) 0.0248(16) 0.0054(17) 0.0163(15)
F4 0.0599(18) 0.0467(18) 0.0634(19) -0.0046(13) 0.0007(13) 0.0049(14)
F5 0.081(2) 0.067(2) 0.0484(17) 0.0118(14) -0.0023(15) 0.0200(17)
F6 0.070(2) 0.078(2) 0.0605(19) -0.0053(15) 0.0194(15) 0.0161(17)
F7 0.106(3) 0.044(2) 0.113(3) -0.0104(18) 0.008(2) 0.0059(19)
F8 0.126(3) 0.093(3) 0.075(2) 0.0248(19) 0.014(2) -0.040(2)
F9 0.083(2) 0.099(3) 0.084(2) -0.0088(19) -0.0019(19) -0.043(2)
F10 0.0511(18) 0.125(3) 0.082(2) -0.004(2) 0.0294(16) 0.0070(19)
F11 0.0454(17) 0.140(3) 0.068(2) -0.010(2) -0.0054(15) 0.0323(19)
F12 0.071(2) 0.066(2) 0.080(2) 0.0018(16) 0.0157(16) 0.0347(17)
N1 0.043(2) 0.048(3) 0.055(3) -0.0040(19) 0.0044(19) 0.009(2)
N2 0.078(2) 0.067(2) 0.106(2) 0.0329(16) 0.0369(17) 0.0176(17)
O1 0.061(2) 0.065(3) 0.068(2) 0.022(2) 0.0134(19) 0.0223(19)
O2 0.048(2) 0.081(3) 0.078(3) 0.021(2) 0.0084(18) 0.028(2)
O3 0.046(2) 0.063(2) 0.074(2) -0.0112(19) 0.0140(17) 0.0117(18)
O4 0.0557(4) 0.0612(4) 0.0385(3) 0.0047(3) 0.0116(3) 0.0049(3)
O5 0.053(11) 0.093(16) 0.027(10) 0.013(9) -0.005(8) -0.019(10)
O5' 0.104(5) 0.287(11) 0.042(4) 0.006(5) 0.018(3) -0.013(6)
O6 0.0557(4) 0.0612(4) 0.0385(3) 0.0047(3) 0.0116(3) 0.0049(3)
O7 0.051(2) 0.140(4) 0.042(2) 0.001(2) 0.0056(17) 0.006(2)
O8 0.089(3) 0.118(4) 0.043(2) -0.018(2) 0.000(2) 0.020(3)
O9 0.046(2) 0.093(3) 0.046(2) -0.0092(19) 0.005(2) -0.006(2)
S1 0.0697(10) 0.0482(9) 0.1407(14) 0.0043(8) -0.0158(9) 0.0055(7)

loop_
_atom_type_symbol
_atom_type_description
_atom_type_scat_dispersion_real
_atom_type_scat_dispersion_imag
_atom_type_scat_source
C C 0.0033 0.0016 'International Tables Vol C Tables 4.2.6.8 and 6.1.1.4'
H H 0.0000 0.0000 'International Tables Vol C Tables 4.2.6.8 and 6.1.1.4'
N N 0.0061 0.0033 'International Tables Vol C Tables 4.2.6.8 and 6.1.1.4'
O O 0.0106 0.0060 'International Tables Vol C Tables 4.2.6.8 and 6.1.1.4'
F F 0.0171 0.0103 'International Tables Vol C Tables 4.2.6.8 and 6.1.1.4'
S S 0.1246 0.1234 'International Tables Vol C Tables 4.2.6.8 and 6.1.1.4'
Zn Zn 0.2839 1.4301 'International Tables Vol C Tables 4.2.6.8 and 6.1.1.4'

loop_
_geom_angle_atom_site_label_1
_geom_angle_atom_site_label_2
_geom_angle_atom_site_label_3
_geom_angle
_geom_angle_site_symmetry_1
_geom_angle_site_symmetry_3
O2 Zn1 O9 111.22(17) . .
O2 Zn1 O3 102.41(15) . 3_455
O9 Zn1 O3 115.67(16) . 3_455
O2 Zn1 N1 128.94(16) . .
O9 Zn1 N1 103.84(17) . .
O3 Zn1 N1 94.11(15) 3_455 .
O8 Zn2 O6 132.53(16) 6 .
O8 Zn2 O4 103.87(16) 6 .
O6 Zn2 O4 102.16(14) . .
O8 Zn2 N2 111.3(2) 6 3_535
O6 Zn2 N2 99.25(16) . 3_535
O4 Zn2 N2 104.87(17) . 3_535
O1 C1 O2 121.6(5) . .
O1 C1 C2 120.7(5) . .
O2 C1 C2 117.7(5) . .
C7 C2 C3 118.6(4) . .
C7 C2 C1 119.7(4) . .
C3 C2 C1 121.7(4) . .
C4 C3 C2 121.1(4) . .
C3 C4 C5 120.2(4) . .
C6 C5 C4 118.3(4) . .
C6 C5 C8 117.8(4) . .
C4 C5 C8 123.7(4) . .
C7 C6 C5 121.2(4) . .
C6 C7 C2 120.6(4) . .
C17 C8 C9 107.3(4) . .
C17 C8 C5 113.3(4) . .
C9 C8 C5 109.9(3) . .
C17 C8 C16 107.9(4) . .
C9 C8 C16 112.9(4) . .
C5 C8 C16 105.7(4) . .
C10 C9 C14 117.6(4) . .
C10 C9 C8 123.4(4) . .
C14 C9 C8 119.0(4) . .
C11 C10 C9 120.6(4) . .
C12 C11 C10 121.7(4) . .
C11 C12 C13 117.8(4) . .
C11 C12 C15 119.5(4) . .
C13 C12 C15 122.7(4) . .
C12 C13 C14 121.2(4) . .
C13 C14 C9 120.9(4) . .
O3 C15 O4 121.6(5) . .
O3 C15 C12 116.9(4) . .
O4 C15 C12 121.4(5) . .
F4 C16 F6 106.9(4) . .
F4 C16 F5 107.3(4) . .
F6 C16 F5 107.0(4) . .
F4 C16 C8 111.0(4) . .
F6 C16 C8 111.7(4) . .
F5 C16 C8 112.6(4) . .
F3 C17 F2 106.6(4) . .
F3 C17 F1 106.6(4) . .
F2 C17 F1 106.4(4) . .
F3 C17 C8 111.4(4) . .
F2 C17 C8 113.9(4) . .
F1 C17 C8 111.5(4) . .
O6 C18 O5' 121.8(6) . .
O6 C18 O5 115.0(9) . .
O5' C18 O5 59.9(8) . .
O6 C18 C19 115.9(5) . .
O5' C18 C19 119.7(6) . .
O5 C18 C19 109.5(8) . .
C20 C19 C24 119.3(5) . .
C20 C19 C18 120.4(5) . .
C24 C19 C18 120.3(5) . .
C19 C20 C21 119.9(5) . .
C22 C21 C20 121.8(4) . .
C21 C22 C23 118.0(4) . .
C21 C22 C25 120.2(4) . .
C23 C22 C25 121.6(4) . .
C24 C23 C22 120.0(5) . .
C19 C24 C23 121.0(5) . .
C34 C25 C22 112.0(4) . .
C34 C25 C26 107.9(4) . .
C22 C25 C26 111.1(4) . .
C34 C25 C33 108.1(4) . .
C22 C25 C33 105.4(4) . .
C26 C25 C33 112.3(4) . .
C31 C26 C27 117.3(4) . .
C31 C26 C25 119.3(4) . .
C27 C26 C25 123.4(4) . .
C28 C27 C26 120.8(4) . .
C29 C28 C27 121.7(4) . .
C28 C29 C30 118.1(4) . .
C28 C29 C32 120.2(4) . .
C30 C29 C32 121.6(5) . .
C29 C30 C31 120.4(5) . .
C26 C31 C30 121.6(4) . .
O7 C32 O8 125.8(5) . .
O7 C32 C29 120.8(5) . .
O8 C32 C29 113.4(5) . .
F12 C33 F10 107.0(4) . .
F12 C33 F11 106.2(4) . .
F10 C33 F11 106.6(4) . .
F12 C33 C25 111.5(4) . .
F10 C33 C25 112.8(4) . .
F11 C33 C25 112.3(4) . .
F7 C34 F9 106.3(5) . .
F7 C34 F8 107.3(5) . .
F9 C34 F8 106.2(4) . .
F7 C34 C25 111.4(4) . .
F9 C34 C25 114.6(5) . .
F8 C34 C25 110.7(4) . .
N1 C35 C36 123.0(5) . .
C37 C36 C35 119.8(5) . .
C38 C37 C36 117.2(6) . .
C38 C37 S1 126.1(5) . .
C36 C37 S1 116.7(5) . .
C37 C38 C39 119.4(5) . .
N1 C39 C38 124.2(5) . .
N2 C40 C41 124.4(6) . .
C42 C41 C40 119.8(6) . .
C43 C42 C41 115.8(6) . .
C43 C42 S1 121.4(6) . .
C41 C42 S1 122.6(5) . .
C42 C43 C44 120.7(6) . .
N2 C44 C43 123.9(6) . .
C35 N1 C39 116.4(5) . .
C35 N1 Zn1 124.4(4) . .
C39 N1 Zn1 118.0(3) . .
C44 N2 C40 115.1(5) . .
C44 N2 Zn2 123.3(4) . 3_465
C40 N2 Zn2 121.2(4) . 3_465
C1 O2 Zn1 107.0(3) . .
C15 O3 Zn1 115.1(3) . 3_545
C15 O4 Zn2 138.9(3) . .
O5' O5 C18 54.0(9) . .
C18 O5' O5 66.1(9) . .
C18 O6 Zn2 109.7(3) . .
C32 O8 Zn2 124.6(4) . 6_556
C37 S1 C42 105.0(3) . .

loop_
_geom_bond_atom_site_label_1
_geom_bond_atom_site_label_2
_geom_bond_distance
_geom_bond_site_symmetry_2
Zn1 O2 1.953(3) .
Zn1 O9 1.943(3) .
Zn1 O3 1.969(3) 3_455
Zn1 N1 2.044(4) .
Zn2 O8 1.904(3) 6
Zn2 O6 1.936(3) .
Zn2 O4 1.982(3) .
Zn2 N2 2.050(5) 3_535
C1 O1 1.233(6) .
C1 O2 1.264(6) .
C1 C2 1.501(6) .
C2 C7 1.376(6) .
C2 C3 1.386(6) .
C3 C4 1.371(6) .
C4 C5 1.386(6) .
C5 C6 1.386(6) .
C5 C8 1.552(6) .
C6 C7 1.367(6) .
C8 C17 1.542(7) .
C8 C9 1.535(6) .
C8 C16 1.552(6) .
C9 C10 1.388(6) .
C9 C14 1.395(6) .
C10 C11 1.381(6) .
C11 C12 1.379(6) .
C12 C13 1.381(6) .
C12 C15 1.489(6) .
C13 C14 1.380(6) .
C15 O3 1.251(6) .
C15 O4 1.253(5) .
C16 F4 1.329(5) .
C16 F6 1.330(5) .
C16 F5 1.334(5) .
C17 F3 1.336(5) .
C17 F2 1.334(6) .
C17 F1 1.335(5) .
C18 O6 1.205(6) .
C18 O5' 1.227(8) .
C18 O5 1.387(18) .
C18 C19 1.542(7) .
C19 C20 1.371(6) .
C19 C24 1.363(7) .
C20 C21 1.375(6) .
C21 C22 1.368(6) .
C22 C23 1.392(6) .
C22 C25 1.547(6) .
C23 C24 1.379(7) .
C25 C34 1.536(7) .
C25 C26 1.541(6) .
C25 C33 1.540(7) .
C26 C31 1.379(6) .
C26 C27 1.392(6) .
C27 C28 1.373(6) .
C28 C29 1.377(6) .
C29 C30 1.375(6) .
C29 C32 1.508(7) .
C30 C31 1.390(6) .
C32 O7 1.227(6) .
C32 O8 1.276(6) .
C33 F12 1.326(6) .
C33 F10 1.340(5) .
C33 F11 1.331(5) .
C34 F7 1.314(6) .
C34 F9 1.336(6) .
C34 F8 1.343(6) .
C35 N1 1.327(6) .
C35 C36 1.378(7) .
C36 C37 1.382(7) .
C37 C38 1.374(7) .
C37 S1 1.749(6) .
C38 C39 1.361(7) .
C39 N1 1.339(6) .
C40 N2 1.315(7) .
C40 C41 1.362(8) .
C41 C42 1.361(9) .
C42 C43 1.340(8) .
C42 S1 1.772(6) .
C43 C44 1.375(8) .
C44 N2 1.296(6) .
N2 Zn2 2.050(5) 3_465
O3 Zn1 1.969(3) 3_545
O5 O5' 1.31(2) .
O8 Zn2 1.904(3) 6_556
